data_2210579
loop_
_publ_author_name
'Hai-Bao Duan'
'Zhan Hu'
'Bing Jia'
'Yong-Lin An'

_publ_section_title
;
 Solvothermal synthesis and characterization of
 tris(ethylenediamine)nickel(II) hexaselenodistannate(IV)
;
_journal_coeditor_code EZ2014
_journal_issue 10
_journal_name_full 'Acta Crystallographica Section E'
_journal_page_first m2709
_journal_page_last m2710
_journal_paper_doi 10.1107/S1600536806038050
_journal_volume 62
_journal_year 2006
_chemical_formula_iupac '[Ni (C2 H8 N2)3]2 [Sn2 Se6]'
_chemical_formula_moiety '2C6 H24 N6 Ni 2+, Se6 Sn2 4-'
_chemical_formula_sum 'C12 H48 N12 Ni2 Se6 Sn2'
_chemical_formula_weight 1189.18
_chemical_name_systematic
;
tris(ethylenediamine)nickel(II) hexaselenodistannate
;
_space_group_IT_number 61
_symmetry_cell_setting orthorhombic
_symmetry_space_group_name_Hall '-P 2ac 2ab'
_symmetry_space_group_name_H-M 'P b c a'
_atom_sites_solution_hydrogens geom
_atom_sites_solution_primary direct
_atom_sites_solution_secondary difmap
_audit_creation_method SHELXL-97
_cell_angle_alpha 90.00
_cell_angle_beta 90.00
_cell_angle_gamma 90.00
_cell_formula_units_Z 4
_cell_length_a 15.2885(13)
_cell_length_b 11.9367(10)
_cell_length_c 19.2389(16)
_cell_measurement_reflns_used 6141
_cell_measurement_temperature 293(2)
_cell_measurement_theta_max 27.9
_cell_measurement_theta_min 2.4
_cell_volume 3511.0(5)
_computing_cell_refinement SMART
_computing_data_collection 'SMART (Bruker, 2001)'
_computing_data_reduction 'SAINT-Plus (Bruker, 2001)'
_computing_molecular_graphics 'SHELXTL (Sheldrick, 1997b)'
_computing_publication_material SHELXTL
_computing_structure_refinement 'SHELXL97 (Sheldrick, 1997a)'
_computing_structure_solution 'SHELXS97 (Sheldrick, 1997a)'
_diffrn_ambient_temperature 293(2)
_diffrn_measured_fraction_theta_full 0.989
_diffrn_measured_fraction_theta_max 0.989
_diffrn_measurement_device_type 'Bruker SMART APEX CCD area-detector'
_diffrn_measurement_method '\f and \w'
_diffrn_radiation_monochromator graphite
_diffrn_radiation_source 'fine-focus sealed tube'
_diffrn_radiation_type MoK\a
_diffrn_radiation_wavelength 0.71073
_diffrn_reflns_av_R_equivalents 0.038
_diffrn_reflns_av_sigmaI/netI 0.034
_diffrn_reflns_limit_h_max 19
_diffrn_reflns_limit_h_min -20
_diffrn_reflns_limit_k_max 15
_diffrn_reflns_limit_k_min -14
_diffrn_reflns_limit_l_max 23
_diffrn_reflns_limit_l_min -25
_diffrn_reflns_number 20244
_diffrn_reflns_theta_full 28.00
_diffrn_reflns_theta_max 28.0
_diffrn_reflns_theta_min 2.1
_exptl_absorpt_coefficient_mu 8.707
_exptl_absorpt_correction_T_max 0.476
_exptl_absorpt_correction_T_min 0.275
_exptl_absorpt_correction_type multi-scan
_exptl_absorpt_process_details '(SADABS; Sheldrick, 2001)'
_exptl_crystal_colour red
_exptl_crystal_density_diffrn 2.250
_exptl_crystal_density_method 'not measured'
_exptl_crystal_description block
_exptl_crystal_F_000 2256
_exptl_crystal_size_max 0.20
_exptl_crystal_size_mid 0.10
_exptl_crystal_size_min 0.10
_refine_diff_density_max 0.88
_refine_diff_density_min -0.50
_refine_ls_extinction_method none
_refine_ls_goodness_of_fit_ref 1.03
_refine_ls_hydrogen_treatment constr
_refine_ls_matrix_type full
_refine_ls_number_parameters 199
_refine_ls_number_reflns 4188
_refine_ls_number_restraints 15
_refine_ls_restrained_S_all 1.03
_refine_ls_R_factor_all 0.043
_refine_ls_R_factor_gt 0.030
_refine_ls_shift/su_max 0.001
_refine_ls_shift/su_mean 0.000
_refine_ls_structure_factor_coef Fsqd
_refine_ls_weighting_details 'calc w=1/[\s^2^(Fo^2^)+(0.0331P)^2^] where P=(Fo^2^+2Fc^2^)/3'
_refine_ls_weighting_scheme calc
_refine_ls_wR_factor_gt 0.065
_refine_ls_wR_factor_ref 0.068
_reflns_number_gt 3352
_reflns_number_total 4188
_reflns_threshold_expression I>2\s(I)
_cod_data_source_file ez2014.cif
_cod_data_source_block I
_cod_database_code 2210579
_cod_database_fobs_code 2210579

loop_
_symmetry_equiv_pos_as_xyz
'x, y, z'
'-x+1/2, -y, z+1/2'
'-x, y+1/2, -z+1/2'
'x+1/2, -y+1/2, -z'
'-x, -y, -z'
'x-1/2, y, -z-1/2'
'x, -y-1/2, z-1/2'
'-x-1/2, y-1/2, z'

loop_
_atom_site_type_symbol
_atom_site_label
_atom_site_fract_x
_atom_site_fract_y
_atom_site_fract_z
_atom_site_U_iso_or_equiv
_atom_site_adp_type
_atom_site_calc_flag
_atom_site_refinement_flags
_atom_site_occupancy
_atom_site_disorder_assembly
_atom_site_disorder_group
C C1 0.7011(3) 0.7184(3) 0.0386(2) 0.0534(11) Uani d D 1 . .
H H1A 0.7590 0.7418 0.0240 0.064 Uiso calc PR 0.83 A 1
H H1B 0.6585 0.7683 0.0176 0.064 Uiso calc PR 0.83 A 1
H H1C 0.7137 0.7655 -0.0013 0.064 Uiso calc PR 0.17 A 2
H H1D 0.7492 0.7236 0.0712 0.064 Uiso calc PR 0.17 A 2
C C2 0.6843(2) 0.6000(3) 0.0160(2) 0.0503(10) Uani d D 1 G .
H H2A 0.6863 0.5947 -0.0343 0.060 Uiso calc PR 0.83 B 1
H H2B 0.7286 0.5506 0.0351 0.060 Uiso calc PR 0.83 B 1
H H2C 0.6328 0.5949 -0.0133 0.060 Uiso calc PR 0.17 B 2
H H2D 0.7343 0.5731 -0.0102 0.060 Uiso calc PR 0.17 B 2
C C3 0.6556(3) 0.5048(4) 0.2633(2) 0.0579(12) Uani d D 1 . .
H H3A 0.7038 0.4635 0.2838 0.070 Uiso calc PR 0.83 C 1
H H3B 0.6013 0.4744 0.2812 0.070 Uiso calc PR 0.83 C 1
H H3C 0.6474 0.4617 0.3055 0.070 Uiso calc PR 0.17 C 2
H H3D 0.7084 0.4787 0.2405 0.070 Uiso calc PR 0.17 C 2
C C4 0.6627(3) 0.6255(4) 0.2815(2) 0.0597(12) Uani d D 1 G .
H H4A 0.7176 0.6557 0.2645 0.072 Uiso calc PR 0.83 D 1
H H4B 0.6609 0.6349 0.3315 0.072 Uiso calc PR 0.83 D 1
H H4C 0.7056 0.6370 0.3180 0.072 Uiso calc PR 0.17 D 2
H H4D 0.6070 0.6558 0.2966 0.072 Uiso calc PR 0.17 D 2
C C5 0.3923(2) 0.5985(3) 0.1289(2) 0.0506(10) Uani d D 1 . .
H H5A 0.3369 0.5730 0.1476 0.061 Uiso calc PR 0.83 E 1
H H5B 0.3911 0.5887 0.0789 0.061 Uiso calc PR 0.83 E 1
H H5C 0.3849 0.5520 0.1698 0.061 Uiso calc PR 0.17 E 2
H H5D 0.3416 0.5900 0.0990 0.061 Uiso calc PR 0.17 E 2
C C6 0.4059(2) 0.7196(3) 0.1463(2) 0.0541(11) Uani d D 1 G .
H H6A 0.3598 0.7650 0.1262 0.065 Uiso calc PR 0.83 F 1
H H6B 0.4058 0.7304 0.1963 0.065 Uiso calc PR 0.83 F 1
H H6C 0.3538 0.7493 0.1684 0.065 Uiso calc PR 0.17 F 2
H H6D 0.4180 0.7638 0.1051 0.065 Uiso calc PR 0.17 F 2
Ni Ni1 0.58280(3) 0.62549(4) 0.14436(2) 0.03185(11) Uani d . 1 . .
N N1 0.6941(2) 0.7231(3) 0.11582(19) 0.0455(9) Uani d PD 0.83 G 1
H H1E 0.6873 0.7944 0.1301 0.055 Uiso calc PR 0.83 G 1
H H1F 0.7427 0.6951 0.1356 0.055 Uiso calc PR 0.83 G 1
N N2 0.5970(2) 0.5672(3) 0.0416(2) 0.0404(9) Uani d PD 0.83 G 1
H H2E 0.5914 0.4922 0.0404 0.048 Uiso calc PR 0.83 G 1
H H2F 0.5553 0.5973 0.0143 0.048 Uiso calc PR 0.83 G 1
N N1' 0.6136(12) 0.7539(16) 0.0740(10) 0.0455(9) Uani d P 0.17 G 2
H H1'1 0.5710 0.7614 0.0421 0.055 Uiso calc PR 0.17 G 2
H H1'2 0.6201 0.8195 0.0965 0.055 Uiso calc PR 0.17 G 2
N N2' 0.6728(12) 0.5322(15) 0.0812(9) 0.0404(9) Uani d P 0.17 G 2
H H2'1 0.7243 0.5236 0.1032 0.048 Uiso calc PR 0.17 G 2
H H2'2 0.6510 0.4640 0.0712 0.048 Uiso calc PR 0.17 G 2
N N3 0.6579(3) 0.4935(3) 0.1863(2) 0.0469(10) Uani d PD 0.83 G 1
H H3E 0.6354 0.4270 0.1734 0.056 Uiso calc PR 0.83 G 1
H H3F 0.7133 0.4976 0.1709 0.056 Uiso calc PR 0.83 G 1
N N4 0.5871(3) 0.6859(3) 0.24835(19) 0.0566(11) Uani d PD 0.83 G 1
H H4E 0.5958 0.7604 0.2491 0.068 Uiso calc PR 0.83 G 1
H H4F 0.5369 0.6703 0.2708 0.068 Uiso calc PR 0.83 G 1
N N3' 0.5800(12) 0.4899(13) 0.2164(9) 0.039(4) Uani d P 0.17 G 2
H H3'1 0.5298 0.4908 0.2409 0.047 Uiso calc PR 0.17 G 2
H H3'2 0.5838 0.4240 0.1939 0.047 Uiso calc PR 0.17 G 2
N N4' 0.6880(11) 0.6808(16) 0.2147(8) 0.044(5) Uani d P 0.17 G 2
H H4'1 0.7407 0.6571 0.1999 0.053 Uiso calc PR 0.17 G 2
H H4'2 0.6888 0.7559 0.2190 0.053 Uiso calc PR 0.17 G 2
N N5 0.4647(2) 0.5323(3) 0.1591(2) 0.0428(9) Uani d PD 0.83 G 1
H H5E 0.4686 0.4653 0.1378 0.051 Uiso calc PR 0.83 G 1
H H5F 0.4552 0.5206 0.2047 0.051 Uiso calc PR 0.83 G 1
N N6 0.4926(2) 0.7513(3) 0.1164(2) 0.0421(9) Uani d PD 0.83 G 1
H H6E 0.5099 0.8180 0.1333 0.051 Uiso calc PR 0.83 G 1
H H6F 0.4888 0.7566 0.0698 0.051 Uiso calc PR 0.83 G 1
N N5' 0.4733(10) 0.5710(12) 0.0907(9) 0.029(4) Uani d P 0.17 G 2
H H5'1 0.4719 0.6037 0.0485 0.035 Uiso calc PR 0.17 G 2
H H5'2 0.4766 0.4964 0.0844 0.035 Uiso calc PR 0.17 G 2
N N6' 0.4899(12) 0.7265(15) 0.2003(9) 0.039(4) Uani d P 0.17 G 2
H H6'1 0.4770 0.6970 0.2421 0.047 Uiso calc PR 0.17 G 2
H H6'2 0.5089 0.7974 0.2058 0.047 Uiso calc PR 0.17 G 2
Se Se1 0.54132(3) 0.28499(3) 0.07809(2) 0.04751(12) Uani d . 1 . .
Se Se2 0.60889(2) 0.00180(3) -0.044006(19) 0.03512(10) Uani d . 1 . .
Se Se3 0.61362(2) -0.00399(3) 0.173637(18) 0.03777(10) Uani d . 1 . .
Sn Sn1 0.543824(15) 0.079322(19) 0.069915(11) 0.02871(7) Uani d . 1 . .

loop_
_atom_site_aniso_label
_atom_site_aniso_U_11
_atom_site_aniso_U_22
_atom_site_aniso_U_33
_atom_site_aniso_U_12
_atom_site_aniso_U_13
_atom_site_aniso_U_23
C1 0.042(2) 0.062(3) 0.056(3) -0.0078(19) 0.011(2) 0.015(2)
C2 0.039(2) 0.072(3) 0.040(2) 0.008(2) 0.0097(18) -0.006(2)
C3 0.057(3) 0.068(3) 0.049(3) 0.004(2) 0.000(2) 0.023(2)
C4 0.063(3) 0.086(3) 0.030(2) -0.006(2) -0.012(2) 0.006(2)
C5 0.035(2) 0.061(3) 0.056(3) -0.0032(18) 0.0029(18) 0.002(2)
C6 0.041(2) 0.049(2) 0.073(3) 0.0120(18) 0.007(2) 0.005(2)
Ni1 0.0331(2) 0.0323(2) 0.0301(2) 0.00201(19) 0.00188(19) 0.00126(19)
N1 0.034(2) 0.045(2) 0.057(3) -0.0001(16) 0.0022(18) -0.0006(19)
N2 0.043(2) 0.038(2) 0.040(2) 0.0012(16) 0.0048(17) -0.0007(16)
N1' 0.034(2) 0.045(2) 0.057(3) -0.0001(16) 0.0022(18) -0.0006(19)
N2' 0.043(2) 0.038(2) 0.040(2) 0.0012(16) 0.0048(17) -0.0007(16)
N3 0.043(2) 0.048(2) 0.050(2) 0.0006(18) -0.0043(19) 0.0082(19)
N4 0.067(3) 0.065(3) 0.037(2) 0.006(2) -0.001(2) -0.004(2)
N3' 0.045(11) 0.026(9) 0.047(11) 0.004(8) -0.008(9) 0.011(8)
N4' 0.028(9) 0.077(14) 0.028(10) 0.007(9) 0.012(7) 0.004(9)
N5 0.045(2) 0.041(2) 0.043(2) -0.0019(17) 0.0100(18) 0.0006(18)
N6 0.045(2) 0.038(2) 0.043(2) 0.0042(17) -0.0038(18) 0.0000(17)
N5' 0.033(9) 0.020(8) 0.034(9) 0.006(6) 0.010(7) 0.010(7)
N6' 0.039(10) 0.044(10) 0.034(10) -0.012(8) 0.002(8) -0.004(8)
Se1 0.0633(3) 0.0284(2) 0.0508(3) -0.00028(17) -0.00756(19) -0.00565(17)
Se2 0.03093(19) 0.0453(2) 0.02912(19) -0.00346(15) -0.00089(14) -0.00647(16)
Se3 0.0399(2) 0.0476(2) 0.0259(2) 0.00273(16) -0.00670(14) 0.00012(16)
Sn1 0.03272(13) 0.02863(13) 0.02476(13) -0.00118(9) -0.00424(9) -0.00268(9)

loop_
_atom_type_symbol
_atom_type_description
_atom_type_scat_dispersion_real
_atom_type_scat_dispersion_imag
_atom_type_scat_source
C C 0.0033 0.0016 'International Tables Vol C Tables 4.2.6.8 and 6.1.1.4'
H H 0.0000 0.0000 'International Tables Vol C Tables 4.2.6.8 and 6.1.1.4'
N N 0.0061 0.0033 'International Tables Vol C Tables 4.2.6.8 and 6.1.1.4'
Se Se -0.0929 2.2259 'International Tables Vol C Tables 4.2.6.8 and 6.1.1.4'
Sn Sn -0.6537 1.4246 'International Tables Vol C Tables 4.2.6.8 and 6.1.1.4'
Ni Ni 0.3393 1.1124 'International Tables Vol C Tables 4.2.6.8 and 6.1.1.4'

loop_
_geom_angle_atom_site_label_1
_geom_angle_atom_site_label_2
_geom_angle_atom_site_label_3
_geom_angle_site_symmetry_1
_geom_angle_site_symmetry_3
_geom_angle
_geom_angle_publ_flag
N1 C1 C2 . . 108.2(3) ?
N1 C1 N1' . . 59.5(7) ?
C2 C1 N1' . . 103.6(8) ?
N1 C1 H1A . . 110.1 ?
C2 C1 H1A . . 110.1 ?
N1' C1 H1A . . 146.2 ?
N1 C1 H1B . . 110.1 ?
C2 C1 H1B . . 110.1 ?
N1' C1 H1B . . 55.9 ?
H1A C1 H1B . . 108.4 ?
N1 C1 H1C . . 141.3 ?
C2 C1 H1C . . 110.5 ?
N1' C1 H1C . . 111.1 ?
H1A C1 H1C . . 54.7 ?
H1B C1 H1C . . 56.7 ?
N1 C1 H1D . . 53.6 ?
C2 C1 H1D . . 112.1 ?
N1' C1 H1D . . 110.6 ?
H1A C1 H1D . . 58.4 ?
H1B C1 H1D . . 137.8 ?
H1C C1 H1D . . 108.9 ?
N2 C2 C1 . . 107.9(3) ?
N2 C2 N2' . . 58.2(8) ?
C1 C2 N2' . . 106.6(7) ?
N2 C2 H2A . . 110.1 ?
C1 C2 H2A . . 110.1 ?
N2' C2 H2A . . 143.2 ?
N2 C2 H2B . . 110.1 ?
C1 C2 H2B . . 110.1 ?
N2' C2 H2B . . 55.8 ?
H2A C2 H2B . . 108.4 ?
N2 C2 H2C . . 56.2 ?
C1 C2 H2C . . 111.4 ?
N2' C2 H2C . . 110.9 ?
H2A C2 H2C . . 56.1 ?
H2B C2 H2C . . 138.5 ?
N2 C2 H2D . . 142.9 ?
C1 C2 H2D . . 109.1 ?
N2' C2 H2D . . 110.4 ?
H2A C2 H2D . . 55.6 ?
H2B C2 H2D . . 56.4 ?
H2C C2 H2D . . 108.4 ?
N3' C3 N3 . . 53.1(8) ?
N3' C3 C4 . . 108.5(7) ?
N3 C3 C4 . . 108.7(3) ?
N3' C3 H3A . . 141.4 ?
N3 C3 H3A . . 109.9 ?
C4 C3 H3A . . 109.9 ?
N3' C3 H3B . . 60.1 ?
N3 C3 H3B . . 109.9 ?
C4 C3 H3B . . 109.9 ?
H3A C3 H3B . . 108.3 ?
N3' C3 H3C . . 110.2 ?
N3 C3 H3C . . 142.1 ?
C4 C3 H3C . . 109.0 ?
H3A C3 H3C . . 59.2 ?
H3B C3 H3C . . 52.5 ?
N3' C3 H3D . . 109.8 ?
N3 C3 H3D . . 60.2 ?
C4 C3 H3D . . 110.9 ?
H3A C3 H3D . . 52.3 ?
H3B C3 H3D . . 138.9 ?
H3C C3 H3D . . 108.4 ?
C3 C4 N4' . . 104.1(8) ?
C3 C4 N4 . . 107.9(3) ?
N4' C4 N4 . . 67.9(7) ?
C3 C4 H4A . . 110.1 ?
N4' C4 H4A . . 47.4 ?
N4 C4 H4A . . 110.1 ?
C3 C4 H4B . . 110.1 ?
N4' C4 H4B . . 144.1 ?
N4 C4 H4B . . 110.1 ?
H4A C4 H4B . . 108.4 ?
C3 C4 H4C . . 110.9 ?
N4' C4 H4C . . 112.6 ?
N4 C4 H4C . . 139.3 ?
H4A C4 H4C . . 66.9 ?
H4B C4 H4C . . 44.3 ?
C3 C4 H4D . . 111.6 ?
N4' C4 H4D . . 108.7 ?
N4 C4 H4D . . 43.4 ?
H4A C4 H4D . . 136.2 ?
H4B C4 H4D . . 68.5 ?
H4C C4 H4D . . 108.8 ?
N5' C5 N5 . . 56.6(6) ?
N5' C5 C6 . . 102.1(6) ?
N5 C5 C6 . . 108.9(3) ?
N5' C5 H5A . . 148.0 ?
N5 C5 H5A . . 109.9 ?
C6 C5 H5A . . 109.9 ?
N5' C5 H5B . . 59.7 ?
N5 C5 H5B . . 109.9 ?
C6 C5 H5B . . 109.9 ?
H5A C5 H5B . . 108.3 ?
N5' C5 H5C . . 112.1 ?
N5 C5 H5C . . 57.5 ?
C6 C5 H5C . . 112.8 ?
H5A C5 H5C . . 54.3 ?
H5B C5 H5C . . 137.3 ?
N5' C5 H5D . . 110.6 ?
N5 C5 H5D . . 140.8 ?
C6 C5 H5D . . 110.1 ?
H5A C5 H5D . . 59.3 ?
H5B C5 H5D . . 52.0 ?
H5C C5 H5D . . 109.1 ?
N6 C6 C5 . . 106.3(3) ?
C5 C6 N6' . . 107.3(7) ?
N6 C6 H6A . . 110.5 ?
C5 C6 H6A . . 110.5 ?
N6' C6 H6A . . 141.9 ?
N6 C6 H6B . . 110.5 ?
C5 C6 H6B . . 110.5 ?
H6A C6 H6B . . 108.7 ?
N6 C6 H6C . . 143.6 ?
C5 C6 H6C . . 109.7 ?
N6' C6 H6C . . 110.1 ?
C5 C6 H6D . . 111.6 ?
N6' C6 H6D . . 109.8 ?
H6B C6 H6D . . 137.6 ?
H6C C6 H6D . . 108.4 ?
N5' Ni1 N1' . . 95.1(7) ?
N5' Ni1 N2 . . 60.8(4) ?
N2 Ni1 N6 . . 93.61(15) ?
N5' Ni1 N3 . . 113.3(4) ?
N1' Ni1 N3 . . 132.1(5) ?
N2 Ni1 N3 . . 93.23(15) ?
N6 Ni1 N3 . . 170.13(15) y
N5' Ni1 N4 . . 126.9(4) ?
N1' Ni1 N4 . . 110.6(5) ?
N2 Ni1 N4 . . 172.29(16) y
N6 Ni1 N4 . . 91.10(15) ?
N3 Ni1 N4 . . 82.90(15) ?
N5' Ni1 N3' . . 94.0(6) ?
N1' Ni1 N3' . . 168.2(7) ?
N2 Ni1 N3' . . 111.2(5) ?
N6 Ni1 N3' . . 133.9(5) ?
N4 Ni1 N3' . . 69.3(5) ?
N5' Ni1 N1 . . 133.4(4) ?
N2 Ni1 N1 . . 81.75(14) ?
N6 Ni1 N1 . . 93.84(14) ?
N3 Ni1 N1 . . 94.17(15) ?
N4 Ni1 N1 . . 91.85(16) ?
N3' Ni1 N1 . . 126.8(5) ?
N1' Ni1 N5 . . 130.9(5) ?
N2 Ni1 N5 . . 92.28(14) ?
N6 Ni1 N5 . . 81.49(14) ?
N3 Ni1 N5 . . 91.15(14) ?
N4 Ni1 N5 . . 94.46(16) ?
N1 Ni1 N5 . . 172.21(15) ?
N5' Ni1 N2' . . 94.2(7) ?
N1' Ni1 N2' . . 82.5(7) ?
N6 Ni1 N2' . . 130.1(5) ?
N4 Ni1 N2' . . 133.5(5) ?
N3' Ni1 N2' . . 89.3(7) ?
N5 Ni1 N2' . . 110.2(5) ?
N5' Ni1 N6' . . 83.8(6) ?
N1' Ni1 N6' . . 93.5(7) ?
N2 Ni1 N6' . . 136.3(5) ?
N3 Ni1 N6' . . 125.9(5) ?
N3' Ni1 N6' . . 95.0(7) ?
N1 Ni1 N6' . . 110.4(5) ?
N5 Ni1 N6' . . 70.6(5) ?
N2' Ni1 N6' . . 175.4(7) ?
N5' Ni1 N4' . . 171.9(6) ?
N1' Ni1 N4' . . 90.8(7) ?
N2 Ni1 N4' . . 126.9(4) ?
N6 Ni1 N4' . . 114.9(5) ?
N3' Ni1 N4' . . 80.9(7) ?
N5 Ni1 N4' . . 133.7(4) ?
N2' Ni1 N4' . . 92.0(7) ?
N6' Ni1 N4' . . 90.4(6) ?
C1 N1 Ni1 . . 107.0(2) ?
Ni1 N1 H1D . . 138.1 ?
C1 N1 H1E . . 110.3 ?
Ni1 N1 H1E . . 110.3 ?
H1D N1 H1E . . 107.0 ?
C1 N1 H1F . . 110.3 ?
Ni1 N1 H1F . . 110.3 ?
H1E N1 H1F . . 108.6 ?
C2 N2 Ni1 . . 108.6(3) ?
Ni1 N2 H2C . . 139.5 ?
C2 N2 H2E . . 110.0 ?
Ni1 N2 H2E . . 110.0 ?
H2C N2 H2E . . 106.7 ?
C2 N2 H2F . . 110.0 ?
Ni1 N2 H2F . . 110.0 ?
H2E N2 H2F . . 108.4 ?
C1 N1' Ni1 . . 106.0(10) ?
C1 N1' H1'1 . . 110.5 ?
Ni1 N1' H1'1 . . 110.5 ?
C1 N1' H1'2 . . 110.5 ?
Ni1 N1' H1'2 . . 110.5 ?
H1'1 N1' H1'2 . . 108.7 ?
C2 N2' Ni1 . . 105.5(9) ?
C2 N2' H2'1 . . 110.6 ?
Ni1 N2' H2'1 . . 110.6 ?
C2 N2' H2'2 . . 110.6 ?
Ni1 N2' H2'2 . . 110.6 ?
H2'1 N2' H2'2 . . 108.8 ?
C3 N3 Ni1 . . 107.5(3) ?
Ni1 N3 H3D . . 136.6 ?
C3 N3 H3E . . 110.2 ?
Ni1 N3 H3E . . 110.2 ?
H3D N3 H3E . . 109.0 ?
C3 N3 H3F . . 110.2 ?
Ni1 N3 H3F . . 110.2 ?
H3E N3 H3F . . 108.5 ?
C4 N4 Ni1 . . 105.1(3) ?
Ni1 N4 H4D . . 137.0 ?
C4 N4 H4E . . 110.7 ?
Ni1 N4 H4E . . 110.7 ?
H4D N4 H4E . . 106.5 ?
C4 N4 H4F . . 110.7 ?
Ni1 N4 H4F . . 110.7 ?
H4E N4 H4F . . 108.8 ?
C3 N3' Ni1 . . 106.8(10) ?
C3 N3' H3'1 . . 110.4 ?
Ni1 N3' H3'1 . . 110.4 ?
C3 N3' H3'2 . . 110.4 ?
Ni1 N3' H3'2 . . 110.4 ?
H3'1 N3' H3'2 . . 108.6 ?
C4 N4' Ni1 . . 101.9(9) ?
C4 N4' H4'1 . . 111.4 ?
Ni1 N4' H4'1 . . 111.4 ?
C4 N4' H4'2 . . 111.4 ?
Ni1 N4' H4'2 . . 111.4 ?
H4'1 N4' H4'2 . . 109.2 ?
C5 N5 Ni1 . . 107.6(2) ?
Ni1 N5 H5C . . 137.9 ?
C5 N5 H5E . . 110.2 ?
Ni1 N5 H5E . . 110.2 ?
H5C N5 H5E . . 107.7 ?
C5 N5 H5F . . 110.2 ?
Ni1 N5 H5F . . 110.2 ?
H5E N5 H5F . . 108.5 ?
C6 N6 Ni1 . . 107.5(2) ?
Ni1 N6 H6D . . 140.9 ?
C6 N6 H6E . . 110.2 ?
Ni1 N6 H6E . . 110.2 ?
H6D N6 H6E . . 103.9 ?
C6 N6 H6F . . 110.2 ?
Ni1 N6 H6F . . 110.2 ?
H6E N6 H6F . . 108.5 ?
C5 N5' Ni1 . . 111.1(9) ?
C5 N5' H5'1 . . 109.4 ?
Ni1 N5' H5'1 . . 109.4 ?
C5 N5' H5'2 . . 109.4 ?
Ni1 N5' H5'2 . . 109.4 ?
H5'1 N5' H5'2 . . 108.0 ?
C6 N6' Ni1 . . 99.8(8) ?
C6 N6' H6'1 . . 111.8 ?
Ni1 N6' H6'1 . . 111.8 ?
C6 N6' H6'2 . . 111.8 ?
Ni1 N6' H6'2 . . 111.8 ?
H6'1 N6' H6'2 . . 109.5 ?
Sn1 Se2 Sn1 5_655 . 87.120(13) y
Se1 Sn1 Se3 . . 110.887(16) y
Se1 Sn1 Se2 . 5_655 111.923(16) y
Se3 Sn1 Se2 . 5_655 113.341(15) y
Se1 Sn1 Se2 . . 114.734(15) y
Se3 Sn1 Se2 . . 112.042(16) y
Se2 Sn1 Se2 5_655 . 92.881(13) y

loop_
_geom_bond_atom_site_label_1
_geom_bond_atom_site_label_2
_geom_bond_site_symmetry_2
_geom_bond_distance
_geom_bond_publ_flag
C1 N1 . 1.491(5) y
C1 C2 . 1.502(6) ?
C1 N1' . 1.559(18) ?
C1 H1A . 0.9700 ?
C1 H1B . 0.9700 ?
C1 H1C . 0.9700 ?
C1 H1D . 0.9700 ?
C2 N2 . 1.475(4) y
C2 N2' . 1.503(17) ?
C2 H2A . 0.9700 ?
C2 H2B . 0.9700 ?
C2 H2C . 0.9700 ?
C2 H2D . 0.9700 ?
C3 N3' . 1.477(18) ?
C3 N3 . 1.487(5) y
C3 C4 . 1.487(6) ?
C3 H3A . 0.9700 ?
C3 H3B . 0.9700 ?
C3 H3C . 0.9700 ?
C3 H3D . 0.9700 ?
C4 N4' . 1.495(16) ?
C4 N4 . 1.503(5) y
C4 H4A . 0.9700 ?
C4 H4B . 0.9700 ?
C4 H4C . 0.9700 ?
C4 H4D . 0.9699 ?
C5 N5' . 1.477(15) ?
C5 N5 . 1.478(4) y
C5 C6 . 1.498(6) ?
C5 H5A . 0.9700 ?
C5 H5B . 0.9700 ?
C5 H5C . 0.9700 ?
C5 H5D . 0.9700 ?
C6 N6 . 1.493(4) y
C6 N6' . 1.654(18) ?
C6 H6A . 0.9700 ?
C6 H6B . 0.9700 ?
C6 H6C . 0.9700 ?
C6 H6D . 0.9700 ?
Ni1 N5' . 2.071(17) ?
Ni1 N1' . 2.098(19) ?
Ni1 N2 . 2.108(4) y
Ni1 N6 . 2.109(4) y
Ni1 N3 . 2.110(4) y
Ni1 N4 . 2.128(4) y
Ni1 N3' . 2.132(16) ?
Ni1 N1 . 2.134(4) y
Ni1 N5 . 2.140(4) y
Ni1 N2' . 2.147(17) ?
Ni1 N6' . 2.152(18) ?
Ni1 N4' . 2.204(18) ?
N1 H1D . 1.2032 ?
N1 H1E . 0.9000 ?
N1 H1F . 0.9000 ?
N2 H2C . 1.2341 ?
N2 H2E . 0.9000 ?
N2 H2F . 0.9000 ?
N1' H1'1 . 0.9000 ?
N1' H1'2 . 0.9000 ?
N2' H2'1 . 0.9000 ?
N2' H2'2 . 0.9000 ?
N3 H3E . 0.9000 ?
N3 H3F . 0.9000 ?
N4 H4D . 1.0410 ?
N4 H4E . 0.9000 ?
N4 H4F . 0.9000 ?
N3' H3'1 . 0.9000 ?
N3' H3'2 . 0.9000 ?
N4' H4'1 . 0.9000 ?
N4' H4'2 . 0.9000 ?
N5 H5C . 1.2600 ?
N5 H5E . 0.9000 ?
N5 H5F . 0.9000 ?
N6 H6D . 1.1702 ?
N6 H6E . 0.9000 ?
N6 H6F . 0.9000 ?
N5' H5'1 . 0.9000 ?
N5' H5'2 . 0.9000 ?
N6' H6'1 . 0.9000 ?
N6' H6'2 . 0.9000 ?
Se1 Sn1 . 2.4603(5) y
Se2 Sn1 5_655 2.5763(4) y
Se2 Sn1 . 2.5786(4) y
Se3 Sn1 . 2.4717(4) y
Sn1 Se2 5_655 2.5763(4) y

loop_
_geom_torsion_atom_site_label_1
_geom_torsion_atom_site_label_2
_geom_torsion_atom_site_label_3
_geom_torsion_atom_site_label_4
_geom_torsion_site_symmetry_1
_geom_torsion_site_symmetry_4
_geom_torsion
N1 C1 C2 N2 . . 57.7(4)
N1' C1 C2 N2 . . -4.3(8)
N1 C1 C2 N2' . . -3.5(8)
N1' C1 C2 N2' . . -65.5(11)
N3' C3 C4 N4' . . -67.9(11)
N3 C3 C4 N4' . . -11.6(8)
N3' C3 C4 N4 . . 3.0(9)
N3 C3 C4 N4 . . 59.3(4)
N5' C5 C6 N6 . . 0.4(8)
N5 C5 C6 N6 . . 59.0(4)
N5' C5 C6 N6' . . -65.4(10)
N5 C5 C6 N6' . . -6.8(8)
C2 C1 N1 Ni1 . . -42.7(4)
N1' C1 N1 Ni1 . . 52.7(8)
N1' Ni1 N1 C1 . . -49.7(8)
N2 Ni1 N1 C1 . . 15.2(3)
N6 Ni1 N1 C1 . . -77.9(3)
N3 Ni1 N1 C1 . . 107.9(3)
N4 Ni1 N1 C1 . . -169.1(3)
N3' Ni1 N1 C1 . . 125.6(7)
N2' Ni1 N1 C1 . . 54.1(6)
N6' Ni1 N1 C1 . . -121.2(6)
N4' Ni1 N1 C1 . . 163.9(7)
C1 C2 N2 Ni1 . . -42.7(4)
N2' C2 N2 Ni1 . . 56.1(8)
N5' Ni1 N2 C2 . . 166.2(5)
N1' Ni1 N2 C2 . . 56.0(6)
N6 Ni1 N2 C2 . . 108.4(3)
N3 Ni1 N2 C2 . . -78.7(3)
N3' Ni1 N2 C2 . . -111.3(6)
N1 Ni1 N2 C2 . . 15.0(3)
N5 Ni1 N2 C2 . . -170.0(3)
N2' Ni1 N2 C2 . . -50.5(8)
N6' Ni1 N2 C2 . . 126.0(7)
N4' Ni1 N2 C2 . . -16.7(7)
N1 C1 N1' Ni1 . . -53.6(6)
C2 C1 N1' Ni1 . . 49.7(9)
N5' Ni1 N1' C1 . . -112.4(10)
N2 Ni1 N1' C1 . . -57.1(8)
N6 Ni1 N1' C1 . . -167.6(12)
N3 Ni1 N1' C1 . . 15.6(14)
N4 Ni1 N1' C1 . . 114.9(9)
N3' Ni1 N1' C1 . . 28(4)
N1 Ni1 N1' C1 . . 46.5(7)
N5 Ni1 N1' C1 . . -129.3(7)
N2' Ni1 N1' C1 . . -18.9(10)
N6' Ni1 N1' C1 . . 163.5(10)
N4' Ni1 N1' C1 . . 73.1(10)
N2 C2 N2' Ni1 . . -53.3(6)
C1 C2 N2' Ni1 . . 47.8(9)
N5' Ni1 N2' C2 . . 79.7(10)
N1' Ni1 N2' C2 . . -14.9(10)
N2 Ni1 N2' C2 . . 48.1(7)
N6 Ni1 N2' C2 . . 20.1(13)
N3 Ni1 N2' C2 . . -165.5(12)
N4 Ni1 N2' C2 . . -126.3(8)
N3' Ni1 N2' C2 . . 173.6(11)
N1 Ni1 N2' C2 . . -55.8(8)
N5 Ni1 N2' C2 . . 116.0(9)
N4' Ni1 N2' C2 . . -105.4(10)
N3' C3 N3 Ni1 . . 59.4(8)
C4 C3 N3 Ni1 . . -40.2(4)
N5' Ni1 N3 C3 . . -116.2(5)
N1' Ni1 N3 C3 . . 122.4(8)
N2 Ni1 N3 C3 . . -175.7(3)
N4 Ni1 N3 C3 . . 11.0(3)
N3' Ni1 N3 C3 . . -53.4(8)
N1 Ni1 N3 C3 . . 102.3(3)
N5 Ni1 N3 C3 . . -83.4(3)
N2' Ni1 N3 C3 . . 163.5(7)
N6' Ni1 N3 C3 . . -16.6(6)
N4' Ni1 N3 C3 . . 55.0(5)
C3 C4 N4 Ni1 . . -46.5(4)
N4' C4 N4 Ni1 . . 51.9(8)
N5' Ni1 N4 C4 . . 132.9(6)
N1' Ni1 N4 C4 . . -113.4(6)
N6 Ni1 N4 C4 . . -168.8(3)
N3 Ni1 N4 C4 . . 19.0(3)
N3' Ni1 N4 C4 . . 53.9(6)
N1 Ni1 N4 C4 . . -75.0(3)
N5 Ni1 N4 C4 . . 109.6(3)
N2' Ni1 N4 C4 . . -13.9(7)
N6' Ni1 N4 C4 . . 169.8(7)
N4' Ni1 N4 C4 . . -43.9(7)
N3 C3 N3' Ni1 . . -58.0(7)
C4 C3 N3' Ni1 . . 41.9(11)
N5' Ni1 N3' C3 . . 178.7(10)
N1' Ni1 N3' C3 . . 39(4)
N2 Ni1 N3' C3 . . 118.6(9)
N6 Ni1 N3' C3 . . -123.6(8)
N3 Ni1 N3' C3 . . 53.7(8)
N4 Ni1 N3' C3 . . -53.2(9)
N1 Ni1 N3' C3 . . 22.9(13)
N5 Ni1 N3' C3 . . -161.4(12)
N2' Ni1 N3' C3 . . 84.6(11)
N6' Ni1 N3' C3 . . -97.2(11)
N4' Ni1 N3' C3 . . -7.6(10)
C3 C4 N4' Ni1 . . 55.4(8)
N4 C4 N4' Ni1 . . -48.5(5)
N1' Ni1 N4' C4 . . 162.3(10)
N2 Ni1 N4' C4 . . -136.0(6)
N6 Ni1 N4' C4 . . 108.2(8)
N3 Ni1 N4' C4 . . -61.0(8)
N4 Ni1 N4' C4 . . 43.5(6)
N3' Ni1 N4' C4 . . -26.2(9)
N1 Ni1 N4' C4 . . -176.0(12)
N5 Ni1 N4' C4 . . 5.6(13)
N2' Ni1 N4' C4 . . -115.2(10)
N6' Ni1 N4' C4 . . 68.8(10)
N5' C5 N5 Ni1 . . 51.8(8)
C6 C5 N5 Ni1 . . -40.4(4)
N5' Ni1 N5 C5 . . -48.3(7)
N1' Ni1 N5 C5 . . -20.9(8)
N2 Ni1 N5 C5 . . -82.3(3)
N6 Ni1 N5 C5 . . 11.0(3)
N3 Ni1 N5 C5 . . -175.6(3)
N4 Ni1 N5 C5 . . 101.4(3)
N3' Ni1 N5 C5 . . 164.4(7)
N2' Ni1 N5 C5 . . -118.7(6)
N6' Ni1 N5 C5 . . 56.5(6)
N4' Ni1 N5 C5 . . 127.4(7)
C5 C6 N6 Ni1 . . -47.0(4)
N6' C6 N6 Ni1 . . 54.3(7)
N5' Ni1 N6 C6 . . 56.5(5)
N1' Ni1 N6 C6 . . 171.6(7)
N2 Ni1 N6 C6 . . 111.6(3)
N4 Ni1 N6 C6 . . -74.5(3)
N3' Ni1 N6 C6 . . -12.7(8)
N1 Ni1 N6 C6 . . -166.4(3)
N5 Ni1 N6 C6 . . 19.9(3)
N2' Ni1 N6 C6 . . 129.2(7)
N6' Ni1 N6 C6 . . -51.3(7)
N4' Ni1 N6 C6 . . -114.6(5)
N5 C5 N5' Ni1 . . -56.1(6)
C6 C5 N5' Ni1 . . 48.8(8)
N1' Ni1 N5' C5 . . -109.8(9)
N2 Ni1 N5' C5 . . -170.1(10)
N6 Ni1 N5' C5 . . -59.8(7)
N3 Ni1 N5' C5 . . 109.7(7)
N4 Ni1 N5' C5 . . 10.8(11)
N3' Ni1 N5' C5 . . 77.7(9)
N1 Ni1 N5' C5 . . -129.2(7)
N5 Ni1 N5' C5 . . 49.8(6)
N2' Ni1 N5' C5 . . 167.3(9)
N6' Ni1 N5' C5 . . -16.8(9)
N6 C6 N6' Ni1 . . -50.4(5)
C5 C6 N6' Ni1 . . 49.5(8)
N5' Ni1 N6' C6 . . -16.8(8)
N1' Ni1 N6' C6 . . 78.0(9)
N2 Ni1 N6' C6 . . 17.8(12)
N6 Ni1 N6' C6 . . 42.9(5)
N3 Ni1 N6' C6 . . -131.2(6)
N4 Ni1 N6' C6 . . -167.9(11)
N3' Ni1 N6' C6 . . -110.3(9)
N1 Ni1 N6' C6 . . 117.4(7)
N5 Ni1 N6' C6 . . -54.4(6)
N4' Ni1 N6' C6 . . 168.8(9)
Sn1 Se2 Sn1 Se1 5_655 . -115.771(17)
Sn1 Se2 Sn1 Se3 5_655 . 116.638(17)
Sn1 Se2 Sn1 Se2 5_655 5_655 0.0
